data_7052403
loop_
_publ_author_name
'Sumby, Christopher J.'
'Steel, Peter J.'

_publ_section_title
;
 An investigation of the coordination chemistry of the hexadentate
 ligand di-2-pyridylketone azine; the formation of a discrete
 tetranuclear complex with silver nitrate
;
_journal_issue 8
_journal_name_full 'New Journal of Chemistry'
_journal_page_first 1077
_journal_paper_doi 10.1039/b400879k
_journal_volume 29
_journal_year 2005
_chemical_formula_sum 'C22 H16 Cu N10 O6'
_chemical_formula_weight 579.99
_chemical_name_common 'Complex 5'
_chemical_name_systematic
;
?
;
_space_group_IT_number 2
_symmetry_cell_setting triclinic
_symmetry_space_group_name_Hall '-P 1'
_symmetry_space_group_name_H-M 'P -1'
_atom_sites_solution_hydrogens geom
_atom_sites_solution_primary direct
_atom_sites_solution_secondary difmap
_audit_creation_method SHELXL-97
_cell_angle_alpha 76.783(6)
_cell_angle_beta 75.962(6)
_cell_angle_gamma 68.600(6)
_cell_formula_units_Z 1
_cell_length_a 7.030(3)
_cell_length_b 9.039(4)
_cell_length_c 9.806(4)
_cell_measurement_reflns_used 3052
_cell_measurement_temperature 168(2)
_cell_measurement_theta_max 25.60
_cell_measurement_theta_min 2.17
_cell_volume 556.0(4)
_computing_cell_refinement 'Bruker SMART'
_computing_data_collection 'Bruker SMART'
_computing_data_reduction 'Bruker SAINT'
_computing_molecular_graphics 'Bruker SHELXTL'
_computing_publication_material 'Bruker SHELXTL'
_computing_structure_refinement 'SHELXL-97 (Sheldrick, 1997)'
_computing_structure_solution 'SHELXS-97 (Sheldrick, 1990)'
_diffrn_ambient_temperature 168(2)
_diffrn_measured_fraction_theta_full 0.979
_diffrn_measured_fraction_theta_max 0.979
_diffrn_measurement_device_type 'CCD area detector'
_diffrn_measurement_method 'phi and omega scans'
_diffrn_radiation_monochromator graphite
_diffrn_radiation_source 'fine-focus sealed tube'
_diffrn_radiation_type MoK\a
_diffrn_radiation_wavelength 0.71073
_diffrn_reflns_av_R_equivalents 0.0223
_diffrn_reflns_av_sigmaI/netI 0.0433
_diffrn_reflns_limit_h_max 5
_diffrn_reflns_limit_h_min -8
_diffrn_reflns_limit_k_max 11
_diffrn_reflns_limit_k_min -11
_diffrn_reflns_limit_l_max 12
_diffrn_reflns_limit_l_min -12
_diffrn_reflns_number 7252
_diffrn_reflns_theta_full 26.40
_diffrn_reflns_theta_max 26.40
_diffrn_reflns_theta_min 2.17
_exptl_absorpt_coefficient_mu 1.049
_exptl_absorpt_correction_T_max 1.000000
_exptl_absorpt_correction_T_min 0.927420
_exptl_absorpt_correction_type multi-scan
_exptl_absorpt_process_details 'Blessing, Acta Cryst., (1995) A51, 33-38'
_exptl_crystal_colour green
_exptl_crystal_density_diffrn 1.732
_exptl_crystal_density_method 'not measured'
_exptl_crystal_description plate
_exptl_crystal_F_000 295
_exptl_crystal_size_max 0.37
_exptl_crystal_size_mid 0.16
_exptl_crystal_size_min 0.05
_refine_diff_density_max 0.488
_refine_diff_density_min -0.337
_refine_diff_density_rms 0.055
_refine_ls_extinction_method none
_refine_ls_goodness_of_fit_ref 0.989
_refine_ls_hydrogen_treatment mixed
_refine_ls_matrix_type full
_refine_ls_number_parameters 178
_refine_ls_number_reflns 2235
_refine_ls_number_restraints 0
_refine_ls_restrained_S_all 0.989
_refine_ls_R_factor_all 0.0414
_refine_ls_R_factor_gt 0.0295
_refine_ls_shift/su_max 0.000
_refine_ls_shift/su_mean 0.000
_refine_ls_structure_factor_coef Fsqd
_refine_ls_weighting_details 'calc w=1/[\s^2^(Fo^2^)+(0.0381P)^2^+0.0000P] where P=(Fo^2^+2Fc^2^)/3'
_refine_ls_weighting_scheme calc
_refine_ls_wR_factor_gt 0.0661
_refine_ls_wR_factor_ref 0.0678
_reflns_number_gt 1803
_reflns_number_total 2235
_reflns_threshold_expression >2sigma(I)
_cod_data_source_file b400879k.txt
_cod_data_source_block 3csbj
_cod_depositor_comments
;
The following automatic conversions were performed:
'_symmetry_cell_setting' value 'Triclinic' changed to 'triclinic'
according to '/home/saulius/struct/CIF-dictionaries/cif_core.dic'
dictionary named 'cif_core.dic' version 2.4.1 from 2010-06-29.

Automatic conversion script
Id: cif_fix_enum 1527 2010-12-29 10:47:43Z saulius 
;
_cod_original_sg_symbol_H-M P-1
_cod_database_code 7052403

loop_
_symmetry_equiv_pos_as_xyz
'x, y, z'
'-x, -y, -z'

loop_
_atom_site_label
_atom_site_type_symbol
_atom_site_fract_x
_atom_site_fract_y
_atom_site_fract_z
_atom_site_U_iso_or_equiv
_atom_site_adp_type
_atom_site_occupancy
_atom_site_symmetry_multiplicity
_atom_site_calc_flag
_atom_site_refinement_flags
_atom_site_disorder_assembly
_atom_site_disorder_group
Cu1 Cu 0.0000 0.0000 0.0000 0.01880(13) Uani 1 2 d S . .
C1 C 0.2910(3) -0.1817(2) -0.2097(2) 0.0179(5) Uani 1 1 d . . .
N2 N 0.2648(2) -0.0578(2) -0.14255(18) 0.0190(4) Uani 1 1 d . . .
N3 N 0.4120(3) 0.0080(2) -0.19480(18) 0.0209(4) Uani 1 1 d . . .
N11 N -0.0313(2) -0.18549(19) -0.07043(17) 0.0180(4) Uani 1 1 d . . .
C12 C 0.1319(3) -0.2572(2) -0.1696(2) 0.0170(4) Uani 1 1 d . . .
C13 C 0.1354(3) -0.3857(2) -0.2267(2) 0.0223(5) Uani 1 1 d . . .
H13A H 0.2518 -0.4357 -0.2929 0.027 Uiso 1 1 calc R . .
C14 C -0.0330(3) -0.4391(3) -0.1853(2) 0.0230(5) Uani 1 1 d . . .
H14A H -0.0348 -0.5260 -0.2237 0.028 Uiso 1 1 calc R . .
C15 C -0.1997(3) -0.3654(2) -0.0874(2) 0.0212(5) Uani 1 1 d . . .
H15A H -0.3179 -0.4000 -0.0590 0.025 Uiso 1 1 calc R . .
C16 C -0.1922(3) -0.2402(2) -0.0313(2) 0.0197(5) Uani 1 1 d . . .
H16A H -0.3057 -0.1917 0.0375 0.024 Uiso 1 1 calc R . .
N21 N 0.5376(2) -0.0782(2) -0.29914(18) 0.0177(4) Uani 1 1 d . . .
C22 C 0.4702(3) -0.1995(2) -0.3130(2) 0.0173(4) Uani 1 1 d . . .
C23 C 0.5878(3) -0.2978(3) -0.4196(2) 0.0224(5) Uani 1 1 d . . .
H23A H 0.5473 -0.3824 -0.4327 0.027 Uiso 1 1 calc R . .
C24 C 0.7589(3) -0.2676(3) -0.5020(2) 0.0253(5) Uani 1 1 d . . .
H24A H 0.8386 -0.3320 -0.5735 0.030 Uiso 1 1 calc R . .
C25 C 0.8212(3) -0.1422(3) -0.4836(2) 0.0259(5) Uani 1 1 d . . .
H25A H 0.9416 -0.1238 -0.5429 0.031 Uiso 1 1 calc R . .
C26 C 0.7104(3) -0.0474(3) -0.3818(2) 0.0229(5) Uani 1 1 d . . .
H26A H 0.7516 0.0367 -0.3687 0.027 Uiso 1 1 calc R . .
N30 N 0.2937(3) -0.2869(2) 0.2293(2) 0.0243(4) Uani 1 1 d . . .
O31 O 0.1377(2) -0.16277(19) 0.21082(16) 0.0355(4) Uani 1 1 d . . .
O32 O 0.3799(2) -0.3726(2) 0.13480(19) 0.0414(5) Uani 1 1 d . . .
O33 O 0.3551(3) -0.32139(19) 0.34570(19) 0.0438(5) Uani 1 1 d . . .

loop_
_atom_site_aniso_label
_atom_site_aniso_U_11
_atom_site_aniso_U_22
_atom_site_aniso_U_33
_atom_site_aniso_U_23
_atom_site_aniso_U_13
_atom_site_aniso_U_12
Cu1 0.0160(2) 0.0212(2) 0.0210(2) -0.00920(17) 0.00183(16) -0.00784(16)
C1 0.0189(10) 0.0165(11) 0.0182(11) -0.0049(9) -0.0043(9) -0.0036(9)
N2 0.0166(9) 0.0210(9) 0.0210(10) -0.0059(8) -0.0009(7) -0.0080(8)
N3 0.0182(9) 0.0228(10) 0.0224(10) -0.0102(8) 0.0016(8) -0.0069(8)
N11 0.0174(9) 0.0197(9) 0.0174(9) -0.0045(8) -0.0024(7) -0.0062(7)
C12 0.0151(10) 0.0166(11) 0.0176(11) -0.0022(9) -0.0027(9) -0.0035(8)
C13 0.0220(11) 0.0229(12) 0.0216(12) -0.0076(10) -0.0016(9) -0.0060(9)
C14 0.0265(12) 0.0212(11) 0.0253(12) -0.0066(10) -0.0073(10) -0.0089(10)
C15 0.0194(11) 0.0214(11) 0.0249(12) -0.0016(10) -0.0058(9) -0.0091(9)
C16 0.0179(11) 0.0231(12) 0.0187(11) -0.0038(9) -0.0029(9) -0.0071(9)
N21 0.0171(9) 0.0182(9) 0.0178(9) -0.0065(8) -0.0009(7) -0.0049(7)
C22 0.0155(10) 0.0168(11) 0.0185(11) -0.0023(9) -0.0046(8) -0.0035(8)
C23 0.0247(11) 0.0204(12) 0.0229(12) -0.0091(9) -0.0038(9) -0.0052(10)
C24 0.0238(12) 0.0283(13) 0.0209(12) -0.0110(10) 0.0037(10) -0.0056(10)
C25 0.0206(11) 0.0312(13) 0.0230(12) -0.0046(10) 0.0029(9) -0.0092(10)
C26 0.0203(11) 0.0251(12) 0.0249(12) -0.0037(10) -0.0005(9) -0.0115(10)
N30 0.0247(10) 0.0221(10) 0.0304(11) -0.0072(9) -0.0034(9) -0.0118(9)
O31 0.0312(9) 0.0365(10) 0.0272(10) -0.0088(8) -0.0065(7) 0.0055(8)
O32 0.0349(10) 0.0412(10) 0.0496(12) -0.0277(9) 0.0064(8) -0.0105(8)
O33 0.0618(12) 0.0269(10) 0.0473(12) -0.0034(8) -0.0339(10) -0.0056(9)

loop_
_atom_type_symbol
_atom_type_description
_atom_type_scat_dispersion_real
_atom_type_scat_dispersion_imag
_atom_type_scat_source
C C 0.0033 0.0016 'International Tables Vol C Tables 4.2.6.8 and 6.1.1.4'
H H 0.0000 0.0000 'International Tables Vol C Tables 4.2.6.8 and 6.1.1.4'
N N 0.0061 0.0033 'International Tables Vol C Tables 4.2.6.8 and 6.1.1.4'
O O 0.0106 0.0060 'International Tables Vol C Tables 4.2.6.8 and 6.1.1.4'
Cu Cu 0.3201 1.2651 'International Tables Vol C Tables 4.2.6.8 and 6.1.1.4'

loop_
_geom_angle_atom_site_label_1
_geom_angle_atom_site_label_2
_geom_angle_atom_site_label_3
_geom_angle
_geom_angle_site_symmetry_1
_geom_angle_site_symmetry_3
_geom_angle_publ_flag
N2 Cu1 N2 180.00(7) 2 . ?
N2 Cu1 N11 80.03(7) 2 2 ?
N2 Cu1 N11 99.97(7) . 2 ?
N2 Cu1 N11 99.97(7) 2 . ?
N2 Cu1 N11 80.03(7) . . ?
N11 Cu1 N11 180.00(8) 2 . ?
N2 Cu1 O31 97.91(7) 2 2 ?
N2 Cu1 O31 82.09(7) . 2 ?
N11 Cu1 O31 95.53(7) 2 2 ?
N11 Cu1 O31 84.47(7) . 2 ?
N2 Cu1 O31 82.09(7) 2 . ?
N2 Cu1 O31 97.91(7) . . ?
N11 Cu1 O31 84.47(7) 2 . ?
N11 Cu1 O31 95.53(7) . . ?
O31 Cu1 O31 180.00(10) 2 . ?
N2 C1 C22 108.16(17) . . ?
N2 C1 C12 117.52(17) . . ?
C22 C1 C12 134.18(18) . . ?
N3 N2 C1 111.85(16) . . ?
N3 N2 Cu1 133.49(13) . . ?
C1 N2 Cu1 114.35(13) . . ?
N2 N3 N21 104.72(15) . . ?
C16 N11 C12 118.07(18) . . ?
C16 N11 Cu1 126.91(14) . . ?
C12 N11 Cu1 115.01(14) . . ?
N11 C12 C13 122.06(19) . . ?
N11 C12 C1 113.03(18) . . ?
C13 C12 C1 124.88(18) . . ?
C14 C13 C12 118.70(19) . . ?
C13 C14 C15 119.5(2) . . ?
C14 C15 C16 119.2(2) . . ?
N11 C16 C15 122.42(19) . . ?
N3 N21 C26 123.58(17) . . ?
N3 N21 C22 112.59(16) . . ?
C26 N21 C22 123.83(17) . . ?
N21 C22 C1 102.69(17) . . ?
N21 C22 C23 118.03(18) . . ?
C1 C22 C23 139.27(19) . . ?
C24 C23 C22 118.35(19) . . ?
C23 C24 C25 121.44(19) . . ?
C26 C25 C24 120.82(19) . . ?
C25 C26 N21 117.52(19) . . ?
O32 N30 O33 121.50(19) . . ?
O32 N30 O31 120.37(19) . . ?
O33 N30 O31 118.12(19) . . ?
N30 O31 Cu1 133.14(13) . . ?

loop_
_geom_bond_atom_site_label_1
_geom_bond_atom_site_label_2
_geom_bond_distance
_geom_bond_site_symmetry_2
_geom_bond_publ_flag
Cu1 N2 2.0135(17) 2 ?
Cu1 N2 2.0135(17) . ?
Cu1 N11 2.0517(18) 2 ?
Cu1 N11 2.0517(18) . ?
Cu1 O31 2.4324(18) 2 ?
Cu1 O31 2.4324(18) . ?
C1 N2 1.360(2) . ?
C1 C22 1.395(3) . ?
C1 C12 1.447(3) . ?
N2 N3 1.319(2) . ?
N3 N21 1.363(2) . ?
N11 C16 1.335(3) . ?
N11 C12 1.373(2) . ?
C12 C13 1.390(3) . ?
C13 C14 1.375(3) . ?
C14 C15 1.384(3) . ?
C15 C16 1.389(3) . ?
N21 C26 1.369(3) . ?
N21 C22 1.387(3) . ?
C22 C23 1.427(3) . ?
C23 C24 1.357(3) . ?
C24 C25 1.415(3) . ?
C25 C26 1.366(3) . ?
N30 O32 1.241(2) . ?
N30 O33 1.251(2) . ?
N30 O31 1.265(2) . ?

loop_
_geom_torsion_atom_site_label_1
_geom_torsion_atom_site_label_2
_geom_torsion_atom_site_label_3
_geom_torsion_atom_site_label_4
_geom_torsion
_geom_torsion_site_symmetry_1
_geom_torsion_site_symmetry_2
_geom_torsion_site_symmetry_3
_geom_torsion_site_symmetry_4
_geom_torsion_publ_flag
C22 C1 N2 N3 0.6(2) . . . . ?
C12 C1 N2 N3 -175.68(16) . . . . ?
C22 C1 N2 Cu1 175.04(13) . . . . ?
C12 C1 N2 Cu1 -1.2(2) . . . . ?
N2 Cu1 N2 N3 -61(100) 2 . . . ?
N11 Cu1 N2 N3 -7.29(19) 2 . . . ?
N11 Cu1 N2 N3 172.71(19) . . . . ?
O31 Cu1 N2 N3 86.98(18) 2 . . . ?
O31 Cu1 N2 N3 -93.02(18) . . . . ?
N2 Cu1 N2 C1 126(100) 2 . . . ?
N11 Cu1 N2 C1 179.80(14) 2 . . . ?
N11 Cu1 N2 C1 -0.20(14) . . . . ?
O31 Cu1 N2 C1 -85.94(15) 2 . . . ?
O31 Cu1 N2 C1 94.06(15) . . . . ?
C1 N2 N3 N21 -0.3(2) . . . . ?
Cu1 N2 N3 N21 -173.31(14) . . . . ?
N2 Cu1 N11 C16 2.50(18) 2 . . . ?
N2 Cu1 N11 C16 -177.50(18) . . . . ?
N11 Cu1 N11 C16 140.80(13) 2 . . . ?
O31 Cu1 N11 C16 -94.59(17) 2 . . . ?
O31 Cu1 N11 C16 85.41(17) . . . . ?
N2 Cu1 N11 C12 -178.36(14) 2 . . . ?
N2 Cu1 N11 C12 1.64(14) . . . . ?
N11 Cu1 N11 C12 -40.1(2) 2 . . . ?
O31 Cu1 N11 C12 84.56(14) 2 . . . ?
O31 Cu1 N11 C12 -95.44(14) . . . . ?
C16 N11 C12 C13 -1.5(3) . . . . ?
Cu1 N11 C12 C13 179.30(15) . . . . ?
C16 N11 C12 C1 176.55(17) . . . . ?
Cu1 N11 C12 C1 -2.7(2) . . . . ?
N2 C1 C12 N11 2.6(3) . . . . ?
C22 C1 C12 N11 -172.5(2) . . . . ?
N2 C1 C12 C13 -179.46(19) . . . . ?
C22 C1 C12 C13 5.5(4) . . . . ?
N11 C12 C13 C14 1.9(3) . . . . ?
C1 C12 C13 C14 -175.84(19) . . . . ?
C12 C13 C14 C15 -0.7(3) . . . . ?
C13 C14 C15 C16 -0.9(3) . . . . ?
C12 N11 C16 C15 -0.3(3) . . . . ?
Cu1 N11 C16 C15 178.86(15) . . . . ?
C14 C15 C16 N11 1.5(3) . . . . ?
N2 N3 N21 C26 179.39(18) . . . . ?
N2 N3 N21 C22 -0.1(2) . . . . ?
N3 N21 C22 C1 0.5(2) . . . . ?
C26 N21 C22 C1 -179.06(18) . . . . ?
N3 N21 C22 C23 179.51(17) . . . . ?
C26 N21 C22 C23 0.0(3) . . . . ?
N2 C1 C22 N21 -0.6(2) . . . . ?
C12 C1 C22 N21 174.8(2) . . . . ?
N2 C1 C22 C23 -179.3(2) . . . . ?
C12 C1 C22 C23 -3.9(4) . . . . ?
N21 C22 C23 C24 -0.1(3) . . . . ?
C1 C22 C23 C24 178.5(2) . . . . ?
C22 C23 C24 C25 0.1(3) . . . . ?
C23 C24 C25 C26 0.1(3) . . . . ?
C24 C25 C26 N21 -0.2(3) . . . . ?
N3 N21 C26 C25 -179.31(19) . . . . ?
C22 N21 C26 C25 0.2(3) . . . . ?
O32 N30 O31 Cu1 -18.6(3) . . . . ?
O33 N30 O31 Cu1 162.46(15) . . . . ?
N2 Cu1 O31 N30 156.56(19) 2 . . . ?
N2 Cu1 O31 N30 -23.44(19) . . . . ?
N11 Cu1 O31 N30 -122.77(19) 2 . . . ?
N11 Cu1 O31 N30 57.23(19) . . . . ?
O31 Cu1 O31 N30 -48(100) 2 . . . ?
